data_7024354
loop_
_publ_author_name
'Liu, Fu-Chen'
'Zhao, Jiong-Peng'
'Hu, Bo-Wen'
'Zeng, Yong-Fei'
'Ribas, J.'
'Bu, Xian-He'

_publ_section_title
;
 One-dimensional metal-azido complex constructed by a double EO azido
 bridged trinuclear nickel(II) unit: synthesis, structure and magnetic
 properties.
;
_journal_issue 5
_journal_name_full 'Dalton transactions (Cambridge, England : 2003)'
_journal_page_first 1185
_journal_page_last 1187
_journal_paper_doi 10.1039/b915616j
_journal_volume 39
_journal_year 2010
_chemical_formula_sum 'C36 H24 N18 Ni3 O4'
_chemical_formula_weight 948.86
_chemical_name_systematic
;
?
;
_space_group_IT_number 14
_symmetry_cell_setting monoclinic
_symmetry_space_group_name_Hall '-P 2yn'
_symmetry_space_group_name_H-M 'P 1 21/n 1'
_atom_sites_solution_hydrogens geom
_atom_sites_solution_primary direct
_atom_sites_solution_secondary difmap
_audit_creation_method SHELXL-97
_cell_angle_alpha 90.00
_cell_angle_beta 108.588(2)
_cell_angle_gamma 90.00
_cell_formula_units_Z 2
_cell_length_a 11.8807(17)
_cell_length_b 9.9140(14)
_cell_length_c 17.161(3)
_cell_measurement_reflns_used 3975
_cell_measurement_temperature 294(2)
_cell_measurement_theta_max 26.2228
_cell_measurement_theta_min 2.5043
_cell_volume 1915.9(5)
_computing_cell_refinement 'Bruker SMART'
_computing_data_collection 'Bruker SMART'
_computing_data_reduction 'Bruker SAINT'
_computing_molecular_graphics 'Bruker SHELXTL'
_computing_publication_material 'Bruker SHELXTL'
_computing_structure_refinement 'SHELXL-97 (Sheldrick, 1997)'
_computing_structure_solution 'SHELXS-97 (Sheldrick, 1990)'
_diffrn_ambient_temperature 294(2)
_diffrn_measured_fraction_theta_full 0.993
_diffrn_measured_fraction_theta_max 0.993
_diffrn_measurement_device_type 'Bruker Smart APEX CCD area detector'
_diffrn_measurement_method 'phi and omega scans'
_diffrn_radiation_monochromator graphite
_diffrn_radiation_source 'fine-focus sealed tube'
_diffrn_radiation_type MoK\a
_diffrn_radiation_wavelength 0.71073
_diffrn_reflns_av_R_equivalents 0.0320
_diffrn_reflns_av_sigmaI/netI 0.0389
_diffrn_reflns_limit_h_max 14
_diffrn_reflns_limit_h_min -14
_diffrn_reflns_limit_k_max 12
_diffrn_reflns_limit_k_min -12
_diffrn_reflns_limit_l_max 21
_diffrn_reflns_limit_l_min -21
_diffrn_reflns_number 10943
_diffrn_reflns_theta_full 26.48
_diffrn_reflns_theta_max 26.48
_diffrn_reflns_theta_min 1.84
_exptl_absorpt_coefficient_mu 1.526
_exptl_absorpt_correction_T_max 0.923
_exptl_absorpt_correction_T_min 0.684
_exptl_absorpt_correction_type multi-scan
_exptl_crystal_colour green
_exptl_crystal_density_diffrn 1.645
_exptl_crystal_density_meas ?
_exptl_crystal_density_method 'not measured'
_exptl_crystal_description block
_exptl_crystal_F_000 964
_exptl_crystal_size_max 0.351
_exptl_crystal_size_mid 0.223
_exptl_crystal_size_min 0.201
_refine_diff_density_max 0.458
_refine_diff_density_min -0.332
_refine_diff_density_rms 0.078
_refine_ls_extinction_method none
_refine_ls_goodness_of_fit_ref 1.043
_refine_ls_hydrogen_treatment constr
_refine_ls_matrix_type full
_refine_ls_number_parameters 278
_refine_ls_number_reflns 3960
_refine_ls_number_restraints 0
_refine_ls_restrained_S_all 1.043
_refine_ls_R_factor_all 0.0465
_refine_ls_R_factor_gt 0.0303
_refine_ls_shift/su_max 0.001
_refine_ls_shift/su_mean 0.000
_refine_ls_structure_factor_coef Fsqd
_refine_ls_weighting_details 'calc w=1/[\s^2^(Fo^2^)+(0.0261P)^2^+0.5442P] where P=(Fo^2^+2Fc^2^)/3'
_refine_ls_weighting_scheme calc
_refine_ls_wR_factor_gt 0.0605
_refine_ls_wR_factor_ref 0.0671
_reflns_number_gt 3182
_reflns_number_total 3960
_reflns_threshold_expression >2sigma(I)
_cod_data_source_file b915616j.txt
_cod_data_source_block 060117c
_cod_depositor_comments
;
The following automatic conversions were performed:

'_symmetry_cell_setting' value 'Monoclinic' changed to 'monoclinic'
according to /home/saulius/struct/CIF-dictionaries/cif_core.dic
dictionary named 'cif_core.dic' version 2.4.2 from
2011-04-26.

'_exptl_absorpt_correction_type' value 'Multi-scan'
changed to 'multi-scan' according to
/home/saulius/struct/CIF-dictionaries/cif_core.dic dictionary named
'cif_core.dic' version 2.4.2 from 2011-04-26.

Automatic conversion script
Id: cif_fix_values 1891 2012-01-12 08:04:46Z andrius 

The following automatic conversions were performed:

'_exptl_crystal_density_meas' value 'NONE' was changed to '?' - the
value is perceived as not measured.

Automatic conversion script
Id: cif_fix_values 3008 2015-01-20 13:52:24Z robertas 
;
_cod_original_sg_symbol_H-M P2(1)/n
_cod_database_code 7024354

loop_
_symmetry_equiv_pos_as_xyz
'x, y, z'
'-x+1/2, y+1/2, -z+1/2'
'-x, -y, -z'
'x-1/2, -y-1/2, z-1/2'

loop_
_atom_site_label
_atom_site_type_symbol
_atom_site_fract_x
_atom_site_fract_y
_atom_site_fract_z
_atom_site_U_iso_or_equiv
_atom_site_adp_type
_atom_site_occupancy
_atom_site_symmetry_multiplicity
_atom_site_calc_flag
_atom_site_refinement_flags
Ni1 Ni 0.68532(3) 0.27652(3) 1.02370(2) 0.02272(10) Uani 1 1 d .
Ni2 Ni 0.5000 0.5000 1.0000 0.02164(12) Uani 1 2 d S
N1 N 0.7865(2) 0.1945(3) 0.95725(16) 0.0346(6) Uani 1 1 d .
N2 N 0.8470(2) 0.3659(2) 1.08396(16) 0.0308(6) Uani 1 1 d .
N3 N 0.27566(19) -0.1017(2) 0.90007(15) 0.0262(5) Uani 1 1 d .
N4 N 0.5844(2) 0.3593(2) 1.09162(14) 0.0247(5) Uani 1 1 d .
N5 N 0.5242(2) 0.2829(3) 1.11643(16) 0.0339(6) Uani 1 1 d .
N6 N 0.4675(3) 0.2123(3) 1.1411(2) 0.0704(11) Uani 1 1 d .
N7 N 0.3641(2) 0.5473(2) 1.04962(16) 0.0271(5) Uani 1 1 d .
N8 N 0.3803(2) 0.5629(3) 1.12146(18) 0.0318(6) Uani 1 1 d .
N9 N 0.3925(3) 0.5774(4) 1.1902(2) 0.0618(9) Uani 1 1 d .
O1 O 0.53302(16) 0.18836(19) 0.94838(12) 0.0274(5) Uani 1 1 d .
O2 O 0.39285(16) 0.35079(18) 0.92642(12) 0.0288(5) Uani 1 1 d .
C1 C 0.7539(4) 0.1078(4) 0.8957(2) 0.0545(10) Uani 1 1 d .
H1 H 0.6747 0.0815 0.8758 0.065 Uiso 1 1 calc R
C2 C 0.8332(5) 0.0544(5) 0.8595(3) 0.0798(15) Uani 1 1 d .
H2 H 0.8078 -0.0080 0.8170 0.096 Uiso 1 1 calc R
C3 C 0.9482(4) 0.0945(5) 0.8869(3) 0.0797(15) Uani 1 1 d .
H3 H 1.0015 0.0611 0.8621 0.096 Uiso 1 1 calc R
C11 C 0.9880(3) 0.1861(4) 0.9525(3) 0.0581(11) Uani 1 1 d .
C4 C 1.1066(4) 0.2350(5) 0.9862(4) 0.0843(16) Uani 1 1 d .
H5 H 1.1648 0.2035 0.9652 0.101 Uiso 1 1 calc R
C5 C 1.1357(3) 0.3239(5) 1.0467(4) 0.0771(15) Uani 1 1 d .
H6 H 1.2135 0.3553 1.0660 0.093 Uiso 1 1 calc R
C12 C 1.0513(3) 0.3734(4) 1.0836(3) 0.0551(11) Uani 1 1 d .
C6 C 1.0757(4) 0.4682(5) 1.1470(3) 0.0711(13) Uani 1 1 d .
H8 H 1.1521 0.5029 1.1688 0.085 Uiso 1 1 calc R
C7 C 0.9887(4) 0.5103(4) 1.1771(3) 0.0630(11) Uani 1 1 d .
H9 H 1.0053 0.5736 1.2193 0.076 Uiso 1 1 calc R
C8 C 0.8729(3) 0.4572(3) 1.1439(2) 0.0433(9) Uani 1 1 d .
H10 H 0.8134 0.4867 1.1644 0.052 Uiso 1 1 calc R
C10 C 0.9343(3) 0.3262(3) 1.0531(2) 0.0366(8) Uani 1 1 d .
C9 C 0.9017(3) 0.2326(3) 0.9861(2) 0.0376(8) Uani 1 1 d .
C13 C 0.4285(2) 0.2324(3) 0.92224(16) 0.0241(6) Uani 1 1 d .
C14 C 0.3464(2) 0.0049(3) 0.92633(18) 0.0294(7) Uani 1 1 d .
H14 H 0.4063 -0.0023 0.9767 0.035 Uiso 1 1 calc R
C15 C 0.3368(2) 0.1254(3) 0.88365(17) 0.0225(6) Uani 1 1 d .
C16 C 0.2468(3) 0.1371(3) 0.81060(18) 0.0333(7) Uani 1 1 d .
H16 H 0.2352 0.2172 0.7809 0.040 Uiso 1 1 calc R
C17 C 0.1733(3) 0.0270(3) 0.78167(19) 0.0403(8) Uani 1 1 d .
H17 H 0.1127 0.0317 0.7316 0.048 Uiso 1 1 calc R
C18 C 0.1908(2) -0.0890(3) 0.82769(17) 0.0293(7) Uani 1 1 d .
H18 H 0.1411 -0.1621 0.8074 0.035 Uiso 1 1 calc R

loop_
_atom_site_aniso_label
_atom_site_aniso_U_11
_atom_site_aniso_U_22
_atom_site_aniso_U_33
_atom_site_aniso_U_23
_atom_site_aniso_U_13
_atom_site_aniso_U_12
Ni1 0.01825(18) 0.01814(18) 0.0291(2) -0.00072(15) 0.00378(13) -0.00114(15)
Ni2 0.0222(3) 0.0149(2) 0.0265(3) 0.0006(2) 0.0058(2) -0.0003(2)
N1 0.0328(14) 0.0369(15) 0.0341(16) 0.0002(12) 0.0110(12) 0.0060(11)
N2 0.0261(13) 0.0285(14) 0.0337(15) 0.0018(11) 0.0038(11) -0.0066(11)
N3 0.0215(12) 0.0215(12) 0.0321(14) -0.0008(10) 0.0037(10) -0.0012(10)
N4 0.0298(13) 0.0177(11) 0.0269(13) 0.0008(10) 0.0094(10) -0.0004(10)
N5 0.0390(15) 0.0299(14) 0.0355(16) 0.0061(12) 0.0157(13) 0.0041(12)
N6 0.077(2) 0.060(2) 0.091(3) 0.022(2) 0.052(2) -0.0064(18)
N7 0.0260(13) 0.0227(11) 0.0326(14) 0.0024(12) 0.0091(11) -0.0011(10)
N8 0.0258(14) 0.0354(15) 0.0350(16) 0.0058(13) 0.0108(12) 0.0034(11)
N9 0.060(2) 0.091(3) 0.0344(18) 0.0097(18) 0.0151(16) 0.0160(19)
O1 0.0223(10) 0.0207(10) 0.0336(12) -0.0004(8) 0.0012(9) -0.0014(8)
O2 0.0258(10) 0.0159(10) 0.0390(12) -0.0013(8) 0.0022(9) -0.0010(8)
C1 0.055(2) 0.062(3) 0.045(2) -0.0171(19) 0.0129(19) 0.0109(19)
C2 0.085(4) 0.099(4) 0.059(3) -0.030(3) 0.028(3) 0.019(3)
C3 0.081(3) 0.098(4) 0.077(3) -0.013(3) 0.050(3) 0.023(3)
C11 0.044(2) 0.073(3) 0.069(3) 0.011(2) 0.034(2) 0.013(2)
C4 0.049(3) 0.104(4) 0.119(5) 0.013(4) 0.053(3) 0.013(3)
C5 0.025(2) 0.093(4) 0.116(5) 0.009(3) 0.026(2) -0.006(2)
C12 0.0302(19) 0.058(3) 0.072(3) 0.012(2) 0.0098(19) -0.0085(17)
C6 0.036(2) 0.078(3) 0.083(3) 0.003(3) -0.004(2) -0.026(2)
C7 0.056(3) 0.056(2) 0.061(3) -0.014(2) -0.003(2) -0.023(2)
C8 0.0417(19) 0.039(2) 0.043(2) -0.0030(16) 0.0048(17) -0.0080(16)
C10 0.0245(16) 0.0370(18) 0.049(2) 0.0130(16) 0.0121(15) 0.0002(14)
C9 0.0316(16) 0.0413(19) 0.043(2) 0.0114(16) 0.0161(15) 0.0072(15)
C13 0.0249(14) 0.0230(14) 0.0215(15) 0.0037(11) 0.0034(11) -0.0018(12)
C14 0.0236(14) 0.0208(15) 0.0337(17) 0.0018(13) -0.0050(12) -0.0020(12)
C15 0.0219(14) 0.0179(14) 0.0271(15) -0.0015(12) 0.0071(12) 0.0010(11)
C16 0.0339(16) 0.0279(17) 0.0324(18) 0.0075(13) 0.0025(14) -0.0099(13)
C17 0.0376(18) 0.046(2) 0.0252(16) 0.0078(15) -0.0069(14) -0.0129(15)
C18 0.0283(15) 0.0276(16) 0.0294(16) -0.0043(13) 0.0059(13) -0.0106(12)

loop_
_atom_type_symbol
_atom_type_description
_atom_type_scat_dispersion_real
_atom_type_scat_dispersion_imag
_atom_type_scat_source
C C 0.0033 0.0016 'International Tables Vol C Tables 4.2.6.8 and 6.1.1.4'
H H 0.0000 0.0000 'International Tables Vol C Tables 4.2.6.8 and 6.1.1.4'
N N 0.0061 0.0033 'International Tables Vol C Tables 4.2.6.8 and 6.1.1.4'
O O 0.0106 0.0060 'International Tables Vol C Tables 4.2.6.8 and 6.1.1.4'
Ni Ni 0.3393 1.1124 'International Tables Vol C Tables 4.2.6.8 and 6.1.1.4'

loop_
_geom_angle_atom_site_label_1
_geom_angle_atom_site_label_2
_geom_angle_atom_site_label_3
_geom_angle
_geom_angle_site_symmetry_1
_geom_angle_site_symmetry_3
O1 Ni1 N2 171.31(10) . .
O1 Ni1 N1 92.07(9) . .
N2 Ni1 N1 80.43(10) . .
O1 Ni1 N4 88.35(8) . .
N2 Ni1 N4 99.18(10) . .
N1 Ni1 N4 179.53(10) . .
O1 Ni1 N7 87.43(8) . 3_667
N2 Ni1 N7 88.92(9) . 3_667
N1 Ni1 N7 95.53(10) . 3_667
N4 Ni1 N7 84.72(9) . 3_667
O1 Ni1 N3 90.90(8) . 3_657
N2 Ni1 N3 93.22(9) . 3_657
N1 Ni1 N3 88.14(10) . 3_657
N4 Ni1 N3 91.61(9) . 3_657
N7 Ni1 N3 176.02(9) 3_667 3_657
O2 Ni2 O2 180.0 . 3_667
O2 Ni2 N4 87.96(8) . 3_667
O2 Ni2 N4 92.04(8) 3_667 3_667
O2 Ni2 N4 92.04(8) . .
O2 Ni2 N4 87.96(8) 3_667 .
N4 Ni2 N4 180.00(10) 3_667 .
O2 Ni2 N7 89.76(8) . 3_667
O2 Ni2 N7 90.24(8) 3_667 3_667
N4 Ni2 N7 95.16(9) 3_667 3_667
N4 Ni2 N7 84.84(9) . 3_667
O2 Ni2 N7 90.24(8) . .
O2 Ni2 N7 89.76(8) 3_667 .
N4 Ni2 N7 84.84(9) 3_667 .
N4 Ni2 N7 95.16(9) . .
N7 Ni2 N7 180.000(1) 3_667 .
C1 N1 C9 118.7(3) . .
C1 N1 Ni1 128.5(2) . .
C9 N1 Ni1 112.7(2) . .
C8 N2 C10 118.7(3) . .
C8 N2 Ni1 128.8(2) . .
C10 N2 Ni1 112.4(2) . .
C18 N3 C14 116.6(2) . .
C18 N3 Ni1 126.90(19) . 3_657
C14 N3 Ni1 116.45(18) . 3_657
N5 N4 Ni1 117.42(18) . .
N5 N4 Ni2 118.95(19) . .
Ni1 N4 Ni2 93.74(9) . .
N6 N5 N4 178.7(4) . .
N8 N7 Ni2 123.66(19) . .
N8 N7 Ni1 115.35(19) . 3_667
Ni2 N7 Ni1 92.67(9) . 3_667
N9 N8 N7 178.1(3) . .
C13 O1 Ni1 130.46(18) . .
C13 O2 Ni2 122.87(16) . .
N1 C1 C2 122.5(4) . .
N1 C1 H1 118.7 . .
C2 C1 H1 118.7 . .
C3 C2 C1 119.1(4) . .
C3 C2 H2 120.5 . .
C1 C2 H2 120.5 . .
C2 C3 C11 120.8(4) . .
C2 C3 H3 119.6 . .
C11 C3 H3 119.6 . .
C9 C11 C3 115.9(4) . .
C9 C11 C4 118.6(4) . .
C3 C11 C4 125.5(4) . .
C5 C4 C11 121.5(4) . .
C5 C4 H5 119.2 . .
C11 C4 H5 119.2 . .
C4 C5 C12 122.0(4) . .
C4 C5 H6 119.0 . .
C12 C5 H6 119.0 . .
C6 C12 C10 116.8(4) . .
C6 C12 C5 125.0(4) . .
C10 C12 C5 118.2(4) . .
C7 C6 C12 120.6(3) . .
C7 C6 H8 119.7 . .
C12 C6 H8 119.7 . .
C6 C7 C8 119.5(4) . .
C6 C7 H9 120.3 . .
C8 C7 H9 120.3 . .
N2 C8 C7 121.4(4) . .
N2 C8 H10 119.3 . .
C7 C8 H10 119.3 . .
N2 C10 C12 123.0(3) . .
N2 C10 C9 117.1(3) . .
C12 C10 C9 119.9(3) . .
N1 C9 C11 123.0(4) . .
N1 C9 C10 117.3(3) . .
C11 C9 C10 119.7(3) . .
O1 C13 O2 128.1(2) . .
O1 C13 C15 113.8(2) . .
O2 C13 C15 118.0(2) . .
N3 C14 C15 124.5(3) . .
N3 C14 H14 117.8 . .
C15 C14 H14 117.8 . .
C16 C15 C14 117.7(3) . .
C16 C15 C13 125.8(2) . .
C14 C15 C13 116.5(2) . .
C15 C16 C17 118.7(3) . .
C15 C16 H16 120.6 . .
C17 C16 H16 120.6 . .
C18 C17 C16 119.4(3) . .
C18 C17 H17 120.3 . .
C16 C17 H17 120.3 . .
N3 C18 C17 123.1(3) . .
N3 C18 H18 118.5 . .
C17 C18 H18 118.5 . .

loop_
_geom_bond_atom_site_label_1
_geom_bond_atom_site_label_2
_geom_bond_distance
_geom_bond_site_symmetry_2
Ni1 O1 2.0536(19) .
Ni1 N2 2.069(2) .
Ni1 N1 2.069(3) .
Ni1 N4 2.088(2) .
Ni1 N7 2.123(2) 3_667
Ni1 N3 2.132(2) 3_657
Ni2 O2 2.0925(18) .
Ni2 O2 2.0925(18) 3_667
Ni2 N4 2.102(2) 3_667
Ni2 N4 2.102(2) .
Ni2 N7 2.104(2) 3_667
Ni2 N7 2.104(2) .
N1 C1 1.321(4) .
N1 C9 1.352(4) .
N2 C8 1.331(4) .
N2 C10 1.364(4) .
N3 C18 1.333(3) .
N3 C14 1.336(3) .
N3 Ni1 2.132(2) 3_657
N4 N5 1.209(3) .
N5 N6 1.143(4) .
N7 N8 1.196(3) .
N7 Ni1 2.123(2) 3_667
N8 N9 1.151(4) .
O1 C13 1.256(3) .
O2 C13 1.257(3) .
C1 C2 1.388(5) .
C1 H1 0.9300 .
C2 C3 1.356(6) .
C2 H2 0.9300 .
C3 C11 1.405(6) .
C3 H3 0.9300 .
C11 C9 1.405(5) .
C11 C4 1.427(6) .
C4 C5 1.321(7) .
C4 H5 0.9300 .
C5 C12 1.432(6) .
C5 H6 0.9300 .
C12 C6 1.396(6) .
C12 C10 1.401(4) .
C6 C7 1.361(6) .
C6 H8 0.9300 .
C7 C8 1.412(5) .
C7 H9 0.9300 .
C8 H10 0.9300 .
C10 C9 1.431(5) .
C13 C15 1.514(4) .
C14 C15 1.387(4) .
C14 H14 0.9300 .
C15 C16 1.369(4) .
C16 C17 1.387(4) .
C16 H16 0.9300 .
C17 C18 1.372(4) .
C17 H17 0.9300 .
C18 H18 0.9300 .

loop_
_geom_torsion_atom_site_label_1
_geom_torsion_atom_site_label_2
_geom_torsion_atom_site_label_3
_geom_torsion_atom_site_label_4
_geom_torsion
_geom_torsion_site_symmetry_1
_geom_torsion_site_symmetry_4
O1 Ni1 N1 C1 -5.7(3) . .
N2 Ni1 N1 C1 178.7(3) . .
N4 Ni1 N1 C1 144(12) . .
N7 Ni1 N1 C1 -93.4(3) 3_667 .
N3 Ni1 N1 C1 85.1(3) 3_657 .
O1 Ni1 N1 C9 178.0(2) . .
N2 Ni1 N1 C9 2.4(2) . .
N4 Ni1 N1 C9 -32(12) . .
N7 Ni1 N1 C9 90.4(2) 3_667 .
N3 Ni1 N1 C9 -91.2(2) 3_657 .
O1 Ni1 N2 C8 145.0(5) . .
N1 Ni1 N2 C8 175.7(3) . .
N4 Ni1 N2 C8 -4.6(3) . .
N7 Ni1 N2 C8 79.9(3) 3_667 .
N3 Ni1 N2 C8 -96.8(3) 3_657 .
O1 Ni1 N2 C10 -32.0(7) . .
N1 Ni1 N2 C10 -1.4(2) . .
N4 Ni1 N2 C10 178.3(2) . .
N7 Ni1 N2 C10 -97.2(2) 3_667 .
N3 Ni1 N2 C10 86.2(2) 3_657 .
O1 Ni1 N4 N5 53.0(2) . .
N2 Ni1 N4 N5 -131.3(2) . .
N1 Ni1 N4 N5 -97(12) . .
N7 Ni1 N4 N5 140.6(2) 3_667 .
N3 Ni1 N4 N5 -37.8(2) 3_657 .
O1 Ni1 N4 Ni2 -72.43(8) . .
N2 Ni1 N4 Ni2 103.18(9) . .
N1 Ni1 N4 Ni2 137(12) . .
N7 Ni1 N4 Ni2 15.14(9) 3_667 .
N3 Ni1 N4 Ni2 -163.29(8) 3_657 .
O2 Ni2 N4 N5 -50.0(2) . .
O2 Ni2 N4 N5 130.0(2) 3_667 .
N4 Ni2 N4 N5 118(100) 3_667 .
N7 Ni2 N4 N5 -139.6(2) 3_667 .
N7 Ni2 N4 N5 40.4(2) . .
O2 Ni2 N4 Ni1 74.30(9) . .
O2 Ni2 N4 Ni1 -105.70(9) 3_667 .
N4 Ni2 N4 Ni1 -118(100) 3_667 .
N7 Ni2 N4 Ni1 -15.27(9) 3_667 .
N7 Ni2 N4 Ni1 164.73(9) . .
Ni1 N4 N5 N6 149(16) . .
Ni2 N4 N5 N6 -99(16) . .
O2 Ni2 N7 N8 134.0(2) . .
O2 Ni2 N7 N8 -46.0(2) 3_667 .
N4 Ni2 N7 N8 -138.1(2) 3_667 .
N4 Ni2 N7 N8 41.9(2) . .
N7 Ni2 N7 N8 -174(100) 3_667 .
O2 Ni2 N7 Ni1 -102.93(9) . 3_667
O2 Ni2 N7 Ni1 77.07(9) 3_667 3_667
N4 Ni2 N7 Ni1 -15.00(9) 3_667 3_667
N4 Ni2 N7 Ni1 165.00(9) . 3_667
N7 Ni2 N7 Ni1 -51(100) 3_667 3_667
Ni2 N7 N8 N9 -162(10) . .
Ni1 N7 N8 N9 86(10) 3_667 .
N2 Ni1 O1 C13 -111.7(6) . .
N1 Ni1 O1 C13 -141.9(3) . .
N4 Ni1 O1 C13 38.4(2) . .
N7 Ni1 O1 C13 -46.4(2) 3_667 .
N3 Ni1 O1 C13 130.0(2) 3_657 .
O2 Ni2 O2 C13 93(100) 3_667 .
N4 Ni2 O2 C13 144.7(2) 3_667 .
N4 Ni2 O2 C13 -35.3(2) . .
N7 Ni2 O2 C13 49.5(2) 3_667 .
N7 Ni2 O2 C13 -130.5(2) . .
C9 N1 C1 C2 0.0(6) . .
Ni1 N1 C1 C2 -176.1(3) . .
N1 C1 C2 C3 -1.4(7) . .
C1 C2 C3 C11 1.7(8) . .
C2 C3 C11 C9 -0.5(7) . .
C2 C3 C11 C4 -180.0(5) . .
C9 C11 C4 C5 -1.2(8) . .
C3 C11 C4 C5 178.2(5) . .
C11 C4 C5 C12 1.9(9) . .
C4 C5 C12 C6 -179.3(5) . .
C4 C5 C12 C10 -0.8(7) . .
C10 C12 C6 C7 0.6(6) . .
C5 C12 C6 C7 179.1(4) . .
C12 C6 C7 C8 0.1(7) . .
C10 N2 C8 C7 -1.7(5) . .
Ni1 N2 C8 C7 -178.5(3) . .
C6 C7 C8 N2 0.5(6) . .
C8 N2 C10 C12 2.4(5) . .
Ni1 N2 C10 C12 179.8(3) . .
C8 N2 C10 C9 -177.2(3) . .
Ni1 N2 C10 C9 0.2(3) . .
C6 C12 C10 N2 -1.8(5) . .
C5 C12 C10 N2 179.6(4) . .
C6 C12 C10 C9 177.7(3) . .
C5 C12 C10 C9 -0.9(5) . .
C1 N1 C9 C11 1.2(5) . .
Ni1 N1 C9 C11 177.9(3) . .
C1 N1 C9 C10 -179.7(3) . .
Ni1 N1 C9 C10 -3.1(4) . .
C3 C11 C9 N1 -0.9(6) . .
C4 C11 C9 N1 178.6(4) . .
C3 C11 C9 C10 -180.0(4) . .
C4 C11 C9 C10 -0.5(6) . .
N2 C10 C9 N1 2.0(4) . .
C12 C10 C9 N1 -177.6(3) . .
N2 C10 C9 C11 -178.9(3) . .
C12 C10 C9 C11 1.5(5) . .
Ni1 O1 C13 O2 11.0(5) . .
Ni1 O1 C13 C15 -167.07(18) . .
Ni2 O2 C13 O1 -12.1(4) . .
Ni2 O2 C13 C15 165.89(18) . .
C18 N3 C14 C15 0.1(4) . .
Ni1 N3 C14 C15 177.9(2) 3_657 .
N3 C14 C15 C16 1.6(5) . .
N3 C14 C15 C13 -177.7(3) . .
O1 C13 C15 C16 -133.9(3) . .
O2 C13 C15 C16 47.9(4) . .
O1 C13 C15 C14 45.4(4) . .
O2 C13 C15 C14 -132.8(3) . .
C14 C15 C16 C17 -2.4(4) . .
C13 C15 C16 C17 176.9(3) . .
C15 C16 C17 C18 1.5(5) . .
C14 N3 C18 C17 -1.1(4) . .
Ni1 N3 C18 C17 -178.6(2) 3_657 .
C16 C17 C18 N3 0.3(5) . .
